data_4114299
loop_
_publ_author_name
'Sumitra Mukhopadhyay'
'William H. Armstrong'

_publ_section_title
;
 Multinuclear Oxo-Bridged Manganese Complexes with a Bulky Substituted
 Benzoate Ligand: Novel Species Obtained by Using Steric Control
;
_journal_name_full 'Journal of the American Chemical Society'
_journal_page_first 13010
_journal_page_last 13011
_journal_paper_doi 10.1021/ja036490n
_journal_volume 125
_journal_year 2003
_chemical_formula_sum 'C63.5 H53 Cl4 Mn2 N4 O10'
_chemical_formula_weight 1283.78
_chemical_name_systematic
; 
 ? 
;
_space_group_IT_number 2
_symmetry_cell_setting triclinic
_symmetry_space_group_name_Hall '-P 1'
_symmetry_space_group_name_H-M 'P -1'
_atom_sites_solution_hydrogens geom
_atom_sites_solution_primary direct
_atom_sites_solution_secondary difmap
_audit_creation_method SHELXL-97
_cell_angle_alpha 108.786(6)
_cell_angle_beta 94.938(6)
_cell_angle_gamma 104.164(5)
_cell_formula_units_Z 2
_cell_length_a 11.589(3)
_cell_length_b 14.135(4)
_cell_length_c 19.590(6)
_cell_measurement_temperature 193(2)
_cell_volume 2897.8(14)
_computing_cell_refinement 'Bruker SMART'
_computing_data_collection 'Bruker SMART'
_computing_data_reduction 'Bruker SHELXTL'
_computing_molecular_graphics 'Bruker SHELXTL'
_computing_publication_material 'Bruker SHELXTL'
_computing_structure_refinement 'SHELXL-97 (Sheldrick, 1997)'
_computing_structure_solution 'SHELXS-97 (Sheldrick, 1990)'
_diffrn_ambient_temperature 193(2)
_diffrn_measured_fraction_theta_full 0.952
_diffrn_measured_fraction_theta_max 0.952
_diffrn_measurement_device_type 'CCD area detector'
_diffrn_measurement_method 'phi and omega scans'
_diffrn_radiation_monochromator graphite
_diffrn_radiation_source 'fine-focus sealed tube'
_diffrn_radiation_type MoK\a
_diffrn_radiation_wavelength 0.71073
_diffrn_reflns_av_R_equivalents 0.0326
_diffrn_reflns_av_sigmaI/netI 0.0558
_diffrn_reflns_limit_h_max 12
_diffrn_reflns_limit_h_min -15
_diffrn_reflns_limit_k_max 18
_diffrn_reflns_limit_k_min -16
_diffrn_reflns_limit_l_max 21
_diffrn_reflns_limit_l_min -25
_diffrn_reflns_number 19960
_diffrn_reflns_theta_full 28.35
_diffrn_reflns_theta_max 28.35
_diffrn_reflns_theta_min 1.12
_exptl_absorpt_coefficient_mu 0.685
_exptl_absorpt_correction_type none
_exptl_crystal_colour brown
_exptl_crystal_density_diffrn 1.471
_exptl_crystal_description block
_exptl_crystal_F_000 1320
_exptl_crystal_size_max 0.2
_exptl_crystal_size_mid 0.1
_exptl_crystal_size_min 0.08
_refine_diff_density_max 0.837
_refine_diff_density_min -0.780
_refine_diff_density_rms 0.076
_refine_ls_extinction_method none
_refine_ls_goodness_of_fit_ref 1.017
_refine_ls_hydrogen_treatment mixed
_refine_ls_matrix_type full
_refine_ls_number_parameters 766
_refine_ls_number_reflns 13781
_refine_ls_number_restraints 0
_refine_ls_restrained_S_all 1.017
_refine_ls_R_factor_all 0.0861
_refine_ls_R_factor_gt 0.0566
_refine_ls_shift/su_max 0.001
_refine_ls_shift/su_mean 0.000
_refine_ls_structure_factor_coef Fsqd
_refine_ls_weighting_details 'calc w=1/[\s^2^(Fo^2^)+(0.0709P)^2^+2.1448P] where P=(Fo^2^+2Fc^2^)/3'
_refine_ls_weighting_scheme calc
_refine_ls_wR_factor_gt 0.1341
_refine_ls_wR_factor_ref 0.1508
_reflns_number_gt 9832
_reflns_number_total 13781
_reflns_threshold_expression >2sigma(I)
_cod_data_source_file ja036490nsi20030819_053903.cif
_cod_data_source_block sm75t
_cod_original_cell_volume 2897.7(15)
_cod_original_formula_sum 'C63.50 H53 Cl4 Mn2 N4 O10'
_cod_database_code 4114299

loop_
_symmetry_equiv_pos_as_xyz
'x, y, z'
'-x, -y, -z'

loop_
_atom_site_label
_atom_site_type_symbol
_atom_site_fract_x
_atom_site_fract_y
_atom_site_fract_z
_atom_site_U_iso_or_equiv
_atom_site_adp_type
_atom_site_occupancy
_atom_site_symmetry_multiplicity
_atom_site_calc_flag
_atom_site_refinement_flags
Mn1 Mn -0.00972(4) 0.01182(3) 0.31022(2) 0.01991(10) Uani 1 1 d .
Mn2 Mn 0.05996(4) 0.00461(3) 0.19156(2) 0.02236(11) Uani 1 1 d .
Cl1 Cl 0.97677(9) 0.51343(7) 0.18729(6) 0.0521(2) Uani 1 1 d .
N1 N -0.0477(2) 0.10849(19) 0.40390(12) 0.0276(5) Uani 1 1 d .
O2 O 0.01540(17) -0.08902(14) 0.23669(10) 0.0230(4) Uani 1 1 d .
N2 N -0.0785(2) -0.09159(19) 0.36072(12) 0.0263(5) Uani 1 1 d .
N4 N 0.0891(2) -0.10144(19) 0.10037(13) 0.0286(5) Uani 1 1 d .
O1 O 0.03542(16) 0.10688(14) 0.26942(10) 0.0223(4) Uani 1 1 d .
O5 O 0.15461(16) 0.04989(15) 0.36332(10) 0.0239(4) Uani 1 1 d .
O3 O -0.17717(16) -0.02011(14) 0.26576(10) 0.0230(4) Uani 1 1 d .
O6 O 0.24702(17) 0.05059(15) 0.26645(10) 0.0266(4) Uani 1 1 d .
O4 O -0.14433(17) -0.03058(15) 0.15205(10) 0.0258(4) Uani 1 1 d .
C1 C -0.0197(3) 0.2122(3) 0.42374(18) 0.0399(8) Uani 1 1 d .
H1A H 0.0180 0.2443 0.3937 0.048 Uiso 1 1 calc R
C8 C 0.1158(3) 0.1968(3) 0.15154(18) 0.0365(7) Uani 1 1 d .
H8A H 0.0959 0.2290 0.1965 0.044 Uiso 1 1 calc R
N3 N 0.1112(2) 0.09595(19) 0.13133(12) 0.0276(5) Uani 1 1 d .
C17 C 0.0734(3) -0.2030(3) 0.08997(19) 0.0383(7) Uani 1 1 d .
H17A H 0.0460 -0.2284 0.1257 0.046 Uiso 1 1 calc R
C19 C -0.3448(2) -0.0505(2) 0.17881(14) 0.0238(5) Uani 1 1 d .
C5 C -0.1037(3) 0.0611(3) 0.44696(15) 0.0315(7) Uani 1 1 d .
C7 C -0.0945(3) -0.1945(2) 0.33054(18) 0.0359(7) Uani 1 1 d .
H7A H -0.0593 -0.2199 0.2902 0.043 Uiso 1 1 calc R
C13 C 0.1278(3) -0.0637(3) 0.04864(15) 0.0313(7) Uani 1 1 d .
C20 C -0.3922(3) 0.0329(2) 0.20942(15) 0.0273(6) Uani 1 1 d .
C18 C -0.2106(2) -0.0328(2) 0.19814(14) 0.0222(5) Uani 1 1 d .
Cl2 Cl 0.59861(15) 0.49212(13) 0.31561(10) 0.1143(6) Uani 1 1 d .
Cl3 Cl 0.4740(2) 0.3445(2) 0.17358(10) 0.1538(9) Uani 1 1 d .
C6 C -0.1278(3) -0.0530(3) 0.41967(16) 0.0339(7) Uani 1 1 d .
C25 C -0.3132(3) 0.1397(2) 0.25461(16) 0.0279(6) Uani 1 1 d .
C24 C -0.4211(3) -0.1499(2) 0.13477(15) 0.0274(6) Uani 1 1 d .
C37 C -0.2868(3) -0.2651(2) 0.13988(18) 0.0375(7) Uani 1 1 d .
H37A H -0.2524 -0.2218 0.1879 0.045 Uiso 1 1 calc R
C39 C 0.3646(2) 0.1116(2) 0.38773(15) 0.0253(6) Uani 1 1 d .
C50 C 0.2956(3) -0.1373(2) 0.32419(17) 0.0349(7) Uani 1 1 d .
H50A H 0.2272 -0.1162 0.3347 0.042 Uiso 1 1 calc R
C12 C 0.1392(2) 0.0479(3) 0.06564(15) 0.0302(6) Uani 1 1 d .
C38 C 0.2477(2) 0.0670(2) 0.33227(15) 0.0226(5) Uani 1 1 d .
C41 C 0.3476(3) 0.2970(2) 0.41368(16) 0.0309(6) Uani 1 1 d .
C29 C -0.1445(3) 0.2904(3) 0.27329(19) 0.0388(7) Uani 1 1 d .
H29A H -0.0784 0.3221 0.2566 0.047 Uiso 1 1 calc R
C35 C -0.2970(3) -0.4190(3) 0.0360(2) 0.0426(8) Uani 1 1 d .
C33 C -0.4258(3) -0.3094(2) 0.02967(17) 0.0341(7) Uani 1 1 d .
H33A H -0.4856 -0.2961 0.0024 0.041 Uiso 1 1 calc R
O7 O 0.8551(3) 0.4492(3) 0.16064(19) 0.0769(9) Uani 1 1 d .
C48 C 0.4315(3) 0.0455(2) 0.39981(16) 0.0299(6) Uani 1 1 d .
C42 C 0.3223(3) 0.2968(3) 0.34288(18) 0.0409(8) Uani 1 1 d .
H42A H 0.3309 0.2424 0.3035 0.049 Uiso 1 1 calc R
C32 C -0.3766(3) -0.2416(2) 0.10131(16) 0.0287(6) Uani 1 1 d .
C30 C -0.2146(3) 0.1902(2) 0.23144(17) 0.0334(7) Uani 1 1 d .
H30A H -0.1951 0.1560 0.1868 0.040 Uiso 1 1 calc R
C16 C 0.0969(3) -0.2702(3) 0.0280(2) 0.0544(10) Uani 1 1 d .
H16A H 0.0860 -0.3401 0.0219 0.065 Uiso 1 1 calc R
C40 C 0.4022(3) 0.2192(2) 0.42993(16) 0.0298(6) Uani 1 1 d .
C23 C -0.5457(3) -0.1632(3) 0.12424(17) 0.0346(7) Uani 1 1 d .
H23A H -0.5981 -0.2281 0.0953 0.042 Uiso 1 1 calc R
C49 C 0.4096(3) -0.0655(2) 0.35229(17) 0.0323(7) Uani 1 1 d .
C2 C -0.0457(4) 0.2724(3) 0.4881(2) 0.0537(10) Uani 1 1 d .
H2A H -0.0252 0.3446 0.5013 0.064 Uiso 1 1 calc R
C47 C 0.4997(3) 0.2569(3) 0.48787(18) 0.0406(8) Uani 1 1 d .
H47A H 0.5245 0.3275 0.5165 0.049 Uiso 1 1 calc R
C22 C -0.5926(3) -0.0818(3) 0.15602(19) 0.0387(7) Uani 1 1 d .
H22A H -0.6759 -0.0929 0.1494 0.046 Uiso 1 1 calc R
C15 C 0.1370(4) -0.2318(4) -0.0246(2) 0.0629(12) Uani 1 1 d .
H15A H 0.1537 -0.2758 -0.0668 0.075 Uiso 1 1 calc R
C11 C 0.1719(3) 0.1024(3) 0.01957(18) 0.0424(8) Uani 1 1 d .
H11A H 0.1906 0.0691 -0.0255 0.051 Uiso 1 1 calc R
C44 C 0.2689(3) 0.4582(3) 0.3865(2) 0.0429(8) Uani 1 1 d .
C3 C -0.1022(4) 0.2250(3) 0.5325(2) 0.0566(11) Uani 1 1 d .
H3A H -0.1203 0.2648 0.5760 0.068 Uiso 1 1 calc R
C34 C -0.3873(3) -0.3963(2) -0.00163(18) 0.0395(8) Uani 1 1 d .
H34A H -0.4229 -0.4407 -0.0493 0.047 Uiso 1 1 calc R
C10 C 0.1765(3) 0.2063(3) 0.0409(2) 0.0468(9) Uani 1 1 d .
H10A H 0.1981 0.2434 0.0102 0.056 Uiso 1 1 calc R
C28 C -0.1713(3) 0.3441(2) 0.33956(19) 0.0422(8) Uani 1 1 d .
C21 C -0.5168(3) 0.0153(3) 0.19733(17) 0.0345(7) Uani 1 1 d .
H21A H -0.5492 0.0700 0.2175 0.041 Uiso 1 1 calc R
C4 C -0.1318(3) 0.1178(3) 0.51195(18) 0.0477(9) Uani 1 1 d .
H4A H -0.1699 0.0844 0.5413 0.057 Uiso 1 1 calc R
C36 C -0.2485(3) -0.3521(3) 0.1075(2) 0.0431(8) Uani 1 1 d .
H36A H -0.1888 -0.3659 0.1344 0.052 Uiso 1 1 calc R
C9 C 0.1492(3) 0.2551(3) 0.1078(2) 0.0455(8) Uani 1 1 d .
H9A H 0.1530 0.3255 0.1233 0.055 Uiso 1 1 calc R
C26 C -0.3394(3) 0.1930(2) 0.32142(18) 0.0387(8) Uani 1 1 d .
H26A H -0.4048 0.1610 0.3385 0.046 Uiso 1 1 calc R
C45 C 0.2931(4) 0.4583(3) 0.4563(2) 0.0520(10) Uani 1 1 d .
H45A H 0.2831 0.5123 0.4954 0.062 Uiso 1 1 calc R
O8 O 1.0514(3) 0.4517(3) 0.1978(2) 0.0858(10) Uani 1 1 d .
C27 C -0.2693(3) 0.2935(3) 0.36303(19) 0.0456(9) Uani 1 1 d .
H27A H -0.2885 0.3278 0.4078 0.055 Uiso 1 1 calc R
C46 C 0.3321(4) 0.3800(3) 0.47010(19) 0.0462(9) Uani 1 1 d .
H46A H 0.3484 0.3831 0.5182 0.055 Uiso 1 1 calc R
C14 C 0.1523(3) -0.1283(3) -0.01492(19) 0.0506(10) Uani 1 1 d .
H14A H 0.1788 -0.1022 -0.0505 0.061 Uiso 1 1 calc R
C43 C 0.2847(4) 0.3757(3) 0.3303(2) 0.0482(9) Uani 1 1 d .
H43A H 0.2694 0.3736 0.2824 0.058 Uiso 1 1 calc R
C31 C -0.0958(4) 0.4544(3) 0.3852(2) 0.0646(12) Uani 1 1 d .
H31A H -0.0323 0.4766 0.3605 0.097 Uiso 1 1 calc R
H31B H -0.0613 0.4562 0.4321 0.097 Uiso 1 1 calc R
H31C H -0.1462 0.5003 0.3920 0.097 Uiso 1 1 calc R
O9 O 0.9830(4) 0.5912(3) 0.2553(2) 0.1086(14) Uani 1 1 d .
C55 C 0.5284(3) 0.0888(3) 0.45909(19) 0.0397(8) Uani 1 1 d .
H55A H 0.5728 0.0464 0.4686 0.048 Uiso 1 1 calc R
C56 C 0.5597(3) 0.1917(3) 0.5034(2) 0.0463(9) Uani 1 1 d .
H56A H 0.6215 0.2173 0.5440 0.056 Uiso 1 1 calc R
C51 C 0.2824(4) -0.2396(3) 0.28084(19) 0.0448(8) Uani 1 1 d .
H51A H 0.2052 -0.2862 0.2630 0.054 Uiso 1 1 calc R
C53 C 0.4955(4) -0.2032(3) 0.2911(2) 0.0508(9) Uani 1 1 d .
H53A H 0.5637 -0.2248 0.2805 0.061 Uiso 1 1 calc R
C52 C 0.3824(4) -0.2742(3) 0.2634(2) 0.0505(9) Uani 1 1 d .
C54 C 0.5095(3) -0.1014(3) 0.3340(2) 0.0451(8) Uani 1 1 d .
H54A H 0.5870 -0.0553 0.3513 0.054 Uiso 1 1 calc R
C61 C -0.1959(4) -0.1193(3) 0.4499(2) 0.0561(10) Uani 1 1 d .
H61A H -0.2291 -0.0930 0.4910 0.067 Uiso 1 1 calc R
C58 C 0.2337(4) 0.5468(3) 0.3724(3) 0.0610(11) Uani 1 1 d .
H58A H 0.2272 0.5961 0.4178 0.092 Uiso 1 1 calc R
H58B H 0.1572 0.5200 0.3397 0.092 Uiso 1 1 calc R
H58C H 0.2942 0.5806 0.3506 0.092 Uiso 1 1 calc R
C59 C -0.1623(4) -0.2633(3) 0.3584(2) 0.0576(11) Uani 1 1 d .
H59A H -0.1731 -0.3347 0.3372 0.069 Uiso 1 1 calc R
C57 C -0.2524(4) -0.5117(3) 0.0010(2) 0.0647(12) Uani 1 1 d .
H57A H -0.2963 -0.5490 -0.0482 0.097 Uiso 1 1 calc R
H57B H -0.2648 -0.5570 0.0288 0.097 Uiso 1 1 calc R
H57C H -0.1678 -0.4882 0.0000 0.097 Uiso 1 1 calc R
C60 C -0.2132(5) -0.2245(4) 0.4177(3) 0.0743(14) Uani 1 1 d .
H60A H -0.2604 -0.2701 0.4365 0.089 Uiso 1 1 calc R
C62 C 0.6080(6) 0.4004(7) 0.2343(4) 0.132(3) Uani 1 1 d .
H62A H 0.6686 0.4336 0.2115 0.159 Uiso 1 1 calc R
H62B H 0.6346 0.3460 0.2452 0.159 Uiso 1 1 calc R
Cl4 Cl 0.5618(4) 0.1347(3) 0.06121(19) 0.1029(10) Uani 0.50 1 d P
O10 O 1.0175(3) 0.5624(4) 0.1384(2) 0.1079(14) Uani 1 1 d .
C63 C 0.3681(5) -0.3850(3) 0.2142(3) 0.0758(14) Uani 1 1 d .
H63A H 0.4464 -0.3943 0.2084 0.114 Uiso 1 1 calc R
H63B H 0.3221 -0.3986 0.1672 0.114 Uiso 1 1 calc R
H63C H 0.3265 -0.4325 0.2359 0.114 Uiso 1 1 calc R
C64 C 0.4686(15) 0.0116(15) 0.0003(11) 0.115(6) Uani 0.50 1 d P
H64A H 0.4320 0.0207 -0.0422 0.138 Uiso 0.50 1 d PR
H64B H 0.4049 -0.0142 0.0236 0.138 Uiso 0.50 1 d PR
Cl5 Cl 0.5380(5) -0.0765(4) -0.0277(3) 0.1106(13) Uani 0.50 1 d P

loop_
_atom_site_aniso_label
_atom_site_aniso_U_11
_atom_site_aniso_U_22
_atom_site_aniso_U_33
_atom_site_aniso_U_23
_atom_site_aniso_U_13
_atom_site_aniso_U_12
Mn1 0.0184(2) 0.0241(2) 0.01705(19) 0.00698(16) 0.00426(15) 0.00576(16)
Mn2 0.0237(2) 0.0258(2) 0.0182(2) 0.00715(16) 0.00709(16) 0.00803(17)
Cl1 0.0520(5) 0.0461(5) 0.0586(6) 0.0168(4) 0.0105(4) 0.0174(4)
N1 0.0260(12) 0.0348(13) 0.0207(11) 0.0063(10) 0.0030(9) 0.0118(10)
O2 0.0258(10) 0.0211(9) 0.0221(9) 0.0071(7) 0.0063(8) 0.0070(8)
N2 0.0225(12) 0.0363(13) 0.0225(11) 0.0151(10) 0.0039(9) 0.0067(10)
N4 0.0221(12) 0.0349(13) 0.0237(12) 0.0043(10) 0.0030(9) 0.0078(10)
O1 0.0238(9) 0.0229(9) 0.0214(9) 0.0086(7) 0.0064(7) 0.0073(8)
O5 0.0181(9) 0.0329(10) 0.0203(9) 0.0100(8) 0.0041(7) 0.0060(8)
O3 0.0177(9) 0.0305(10) 0.0205(9) 0.0087(8) 0.0043(7) 0.0069(8)
O6 0.0228(10) 0.0343(11) 0.0231(10) 0.0105(8) 0.0052(8) 0.0084(8)
O4 0.0219(9) 0.0349(11) 0.0199(9) 0.0074(8) 0.0060(8) 0.0091(8)
C1 0.047(2) 0.0390(18) 0.0331(17) 0.0083(14) 0.0052(15) 0.0176(15)
C8 0.0350(17) 0.0377(17) 0.0353(17) 0.0143(14) 0.0045(14) 0.0065(14)
N3 0.0250(12) 0.0358(13) 0.0213(11) 0.0102(10) 0.0052(9) 0.0071(10)
C17 0.0311(16) 0.0355(17) 0.0424(18) 0.0052(14) 0.0051(14) 0.0116(14)
C19 0.0208(13) 0.0313(14) 0.0190(12) 0.0093(11) 0.0035(10) 0.0068(11)
C5 0.0250(14) 0.0515(19) 0.0201(13) 0.0119(13) 0.0046(11) 0.0156(13)
C7 0.0377(17) 0.0339(16) 0.0367(17) 0.0164(14) 0.0040(14) 0.0071(14)
C13 0.0212(14) 0.0443(18) 0.0208(13) 0.0041(12) 0.0021(11) 0.0069(12)
C20 0.0258(14) 0.0315(15) 0.0265(14) 0.0103(12) 0.0072(11) 0.0104(12)
C18 0.0218(13) 0.0217(13) 0.0215(13) 0.0051(10) 0.0031(10) 0.0070(10)
Cl2 0.0847(10) 0.0939(11) 0.1169(13) -0.0051(9) 0.0058(9) 0.0035(9)
Cl3 0.1562(19) 0.213(2) 0.0727(11) 0.0072(13) -0.0163(11) 0.0908(18)
C6 0.0260(15) 0.0523(19) 0.0268(15) 0.0197(14) 0.0076(12) 0.0084(14)
C25 0.0265(14) 0.0297(15) 0.0281(14) 0.0098(12) 0.0050(11) 0.0097(12)
C24 0.0245(14) 0.0312(15) 0.0249(14) 0.0092(12) 0.0029(11) 0.0069(12)
C37 0.0380(18) 0.0324(16) 0.0349(17) 0.0060(13) -0.0034(14) 0.0088(14)
C39 0.0185(13) 0.0341(15) 0.0229(13) 0.0128(11) 0.0038(10) 0.0035(11)
C50 0.0343(16) 0.0367(17) 0.0388(17) 0.0184(14) 0.0101(14) 0.0116(13)
C12 0.0166(13) 0.0486(18) 0.0215(13) 0.0122(13) 0.0023(11) 0.0032(12)
C38 0.0214(13) 0.0242(13) 0.0242(13) 0.0095(11) 0.0053(10) 0.0086(10)
C41 0.0267(15) 0.0273(14) 0.0316(15) 0.0076(12) 0.0040(12) -0.0003(12)
C29 0.0334(17) 0.0356(17) 0.049(2) 0.0178(15) 0.0138(15) 0.0068(14)
C35 0.0441(19) 0.0294(16) 0.050(2) 0.0095(15) 0.0104(16) 0.0088(14)
C33 0.0303(16) 0.0313(16) 0.0336(16) 0.0086(13) -0.0009(13) 0.0027(13)
O7 0.0579(19) 0.070(2) 0.092(2) 0.0263(18) 0.0037(17) 0.0057(16)
C48 0.0212(14) 0.0385(16) 0.0338(16) 0.0209(13) 0.0034(12) 0.0047(12)
C42 0.052(2) 0.0342(17) 0.0324(17) 0.0072(14) 0.0022(15) 0.0138(15)
C32 0.0242(14) 0.0256(14) 0.0324(15) 0.0079(12) 0.0052(12) 0.0036(11)
C30 0.0357(16) 0.0353(16) 0.0329(16) 0.0121(13) 0.0149(13) 0.0139(13)
C16 0.045(2) 0.041(2) 0.058(2) -0.0089(18) 0.0065(18) 0.0161(17)
C40 0.0254(14) 0.0339(15) 0.0283(15) 0.0135(12) 0.0045(12) 0.0023(12)
C23 0.0231(14) 0.0368(17) 0.0377(17) 0.0109(14) -0.0020(12) 0.0032(12)
C49 0.0317(16) 0.0411(17) 0.0327(16) 0.0220(14) 0.0063(13) 0.0135(13)
C2 0.070(3) 0.044(2) 0.039(2) -0.0024(16) 0.0040(19) 0.0274(19)
C47 0.0371(18) 0.0366(17) 0.0360(17) 0.0115(14) -0.0053(14) -0.0045(14)
C22 0.0189(14) 0.0473(19) 0.0476(19) 0.0139(15) 0.0020(13) 0.0109(13)
C15 0.051(2) 0.066(3) 0.047(2) -0.016(2) 0.0150(19) 0.018(2)
C11 0.0275(16) 0.073(3) 0.0267(16) 0.0213(16) 0.0073(13) 0.0086(16)
C44 0.0347(18) 0.0292(16) 0.060(2) 0.0132(16) 0.0051(16) 0.0051(14)
C3 0.066(3) 0.074(3) 0.0295(18) 0.0020(18) 0.0129(18) 0.042(2)
C34 0.0426(19) 0.0265(15) 0.0359(17) 0.0018(13) 0.0012(14) 0.0007(14)
C10 0.0357(18) 0.065(2) 0.050(2) 0.0413(19) 0.0084(16) 0.0049(17)
C28 0.045(2) 0.0281(16) 0.046(2) 0.0072(14) 0.0078(16) 0.0044(14)
C21 0.0271(15) 0.0407(17) 0.0384(17) 0.0119(14) 0.0089(13) 0.0163(13)
C4 0.045(2) 0.074(3) 0.0297(17) 0.0159(17) 0.0168(15) 0.0280(19)
C36 0.0413(19) 0.0333(17) 0.052(2) 0.0108(15) -0.0013(16) 0.0150(15)
C9 0.0411(19) 0.0444(19) 0.053(2) 0.0273(17) 0.0055(17) 0.0040(16)
C26 0.0387(18) 0.0331(16) 0.0409(18) 0.0089(14) 0.0183(15) 0.0064(14)
C45 0.072(3) 0.0320(18) 0.055(2) 0.0130(16) 0.030(2) 0.0177(18)
O8 0.080(2) 0.083(2) 0.108(3) 0.036(2) 0.016(2) 0.046(2)
C27 0.056(2) 0.0350(17) 0.0374(18) 0.0030(14) 0.0202(16) 0.0075(16)
C46 0.066(2) 0.0351(18) 0.0343(18) 0.0111(14) 0.0179(17) 0.0084(17)
C14 0.042(2) 0.068(3) 0.0286(17) 0.0010(17) 0.0145(15) 0.0129(18)
C43 0.063(2) 0.0352(18) 0.0385(19) 0.0088(15) -0.0101(17) 0.0118(17)
C31 0.074(3) 0.036(2) 0.061(3) 0.0013(18) 0.016(2) -0.006(2)
O9 0.111(3) 0.074(2) 0.108(3) -0.013(2) 0.027(3) 0.029(2)
C55 0.0256(15) 0.049(2) 0.048(2) 0.0283(16) -0.0027(14) 0.0059(14)
C56 0.0344(18) 0.052(2) 0.044(2) 0.0227(17) -0.0133(15) -0.0028(16)
C51 0.050(2) 0.0378(18) 0.045(2) 0.0137(15) 0.0088(16) 0.0104(16)
C53 0.054(2) 0.061(2) 0.056(2) 0.028(2) 0.0226(19) 0.037(2)
C52 0.073(3) 0.047(2) 0.045(2) 0.0211(17) 0.0202(19) 0.030(2)
C54 0.0366(18) 0.058(2) 0.055(2) 0.0313(18) 0.0128(16) 0.0223(17)
C61 0.059(2) 0.071(3) 0.050(2) 0.032(2) 0.032(2) 0.016(2)
C58 0.056(2) 0.036(2) 0.086(3) 0.018(2) 0.000(2) 0.0134(18)
C59 0.067(3) 0.041(2) 0.069(3) 0.0303(19) 0.019(2) 0.0044(19)
C57 0.071(3) 0.039(2) 0.072(3) -0.001(2) 0.002(2) 0.027(2)
C60 0.086(3) 0.063(3) 0.087(3) 0.048(3) 0.045(3) 0.006(3)
C62 0.077(4) 0.218(9) 0.099(5) 0.034(5) 0.013(4) 0.069(5)
Cl4 0.121(3) 0.125(3) 0.089(2) 0.060(2) 0.031(2) 0.050(2)
O10 0.073(2) 0.155(4) 0.129(3) 0.103(3) 0.020(2) 0.019(3)
C63 0.104(4) 0.059(3) 0.072(3) 0.015(2) 0.028(3) 0.045(3)
C64 0.100(12) 0.172(16) 0.169(15) 0.130(14) 0.069(12) 0.099(13)
Cl5 0.128(4) 0.122(3) 0.127(3) 0.084(3) 0.042(3) 0.057(3)

loop_
_atom_type_symbol
_atom_type_description
_atom_type_scat_dispersion_real
_atom_type_scat_dispersion_imag
_atom_type_scat_source
C C 0.0033 0.0016 'International Tables Vol C Tables 4.2.6.8 and 6.1.1.4'
H H 0.0000 0.0000 'International Tables Vol C Tables 4.2.6.8 and 6.1.1.4'
N N 0.0061 0.0033 'International Tables Vol C Tables 4.2.6.8 and 6.1.1.4'
O O 0.0106 0.0060 'International Tables Vol C Tables 4.2.6.8 and 6.1.1.4'
Cl Cl 0.1484 0.1585 'International Tables Vol C Tables 4.2.6.8 and 6.1.1.4'
Mn Mn 0.3368 0.7283 'International Tables Vol C Tables 4.2.6.8 and 6.1.1.4'

loop_
_geom_angle_atom_site_label_1
_geom_angle_atom_site_label_2
_geom_angle_atom_site_label_3
_geom_angle
_geom_angle_site_symmetry_1
_geom_angle_site_symmetry_3
O1 Mn1 O2 93.36(9) . .
O1 Mn1 O3 91.05(8) . .
O2 Mn1 O3 92.33(8) . .
O1 Mn1 O5 90.58(8) . .
O2 Mn1 O5 92.46(8) . .
O3 Mn1 O5 174.85(8) . .
O1 Mn1 N1 97.03(9) . .
O2 Mn1 N1 169.62(9) . .
O3 Mn1 N1 87.67(9) . .
O5 Mn1 N1 87.28(9) . .
O1 Mn1 N2 173.37(9) . .
O2 Mn1 N2 91.48(9) . .
O3 Mn1 N2 84.23(9) . .
O5 Mn1 N2 93.74(9) . .
N1 Mn1 N2 78.18(10) . .
O1 Mn1 Mn2 46.93(6) . .
O2 Mn1 Mn2 46.44(6) . .
O3 Mn1 Mn2 91.77(6) . .
O5 Mn1 Mn2 92.92(6) . .
N1 Mn1 Mn2 143.95(7) . .
N2 Mn1 Mn2 137.64(7) . .
O2 Mn2 O1 89.99(8) . .
O2 Mn2 N3 173.61(9) . .
O1 Mn2 N3 96.38(9) . .
O2 Mn2 N4 94.48(10) . .
O1 Mn2 N4 175.48(9) . .
N3 Mn2 N4 79.15(10) . .
O2 Mn2 O4 85.55(8) . .
O1 Mn2 O4 83.56(8) . .
N3 Mn2 O4 94.68(8) . .
N4 Mn2 O4 96.08(8) . .
O2 Mn2 O6 84.00(8) . .
O1 Mn2 O6 82.07(8) . .
N3 Mn2 O6 97.29(8) . .
N4 Mn2 O6 99.06(8) . .
O4 Mn2 O6 162.21(7) . .
O2 Mn2 Mn1 45.03(6) . .
O1 Mn2 Mn1 44.96(6) . .
N3 Mn2 Mn1 141.33(7) . .
N4 Mn2 Mn1 139.49(8) . .
O4 Mn2 Mn1 81.63(5) . .
O6 Mn2 Mn1 80.79(5) . .
O10 Cl1 O9 108.5(3) . .
O10 Cl1 O8 110.4(2) . .
O9 Cl1 O8 108.6(3) . .
O10 Cl1 O7 110.8(2) . .
O9 Cl1 O7 109.2(2) . .
O8 Cl1 O7 109.3(2) . .
C1 N1 C5 119.7(3) . .
C1 N1 Mn1 124.3(2) . .
C5 N1 Mn1 116.0(2) . .
Mn1 O2 Mn2 88.53(8) . .
C7 N2 C6 120.4(3) . .
C7 N2 Mn1 122.9(2) . .
C6 N2 Mn1 115.6(2) . .
C17 N4 C13 119.7(3) . .
C17 N4 Mn2 124.5(2) . .
C13 N4 Mn2 115.7(2) . .
Mn1 O1 Mn2 88.11(8) . .
C38 O5 Mn1 121.72(17) . .
C18 O3 Mn1 123.16(16) . .
C38 O6 Mn2 117.21(17) . .
C18 O4 Mn2 116.97(17) . .
N1 C1 C2 121.2(3) . .
N3 C8 C9 122.3(3) . .
C8 N3 C12 119.5(3) . .
C8 N3 Mn2 124.6(2) . .
C12 N3 Mn2 115.9(2) . .
N4 C17 C16 121.9(3) . .
C20 C19 C24 121.1(3) . .
C20 C19 C18 118.2(2) . .
C24 C19 C18 120.6(2) . .
N1 C5 C4 121.4(3) . .
N1 C5 C6 114.4(2) . .
C4 C5 C6 124.2(3) . .
N2 C7 C59 121.1(3) . .
N4 C13 C14 120.6(3) . .
N4 C13 C12 114.7(2) . .
C14 C13 C12 124.7(3) . .
C21 C20 C19 118.9(3) . .
C21 C20 C25 119.0(3) . .
C19 C20 C25 122.1(3) . .
O4 C18 O3 126.4(2) . .
O4 C18 C19 121.2(2) . .
O3 C18 C19 112.4(2) . .
N2 C6 C61 120.5(3) . .
N2 C6 C5 114.7(3) . .
C61 C6 C5 124.7(3) . .
C26 C25 C30 117.7(3) . .
C26 C25 C20 119.9(3) . .
C30 C25 C20 122.3(3) . .
C23 C24 C19 117.6(3) . .
C23 C24 C32 118.7(3) . .
C19 C24 C32 123.6(3) . .
C36 C37 C32 121.0(3) . .
C40 C39 C48 120.3(3) . .
C40 C39 C38 119.1(3) . .
C48 C39 C38 120.5(2) . .
C51 C50 C49 121.1(3) . .
N3 C12 C11 120.5(3) . .
N3 C12 C13 114.5(3) . .
C11 C12 C13 125.0(3) . .
O6 C38 O5 126.8(2) . .
O6 C38 C39 121.8(2) . .
O5 C38 C39 111.4(2) . .
C46 C41 C42 116.7(3) . .
C46 C41 C40 120.8(3) . .
C42 C41 C40 122.2(3) . .
C28 C29 C30 121.0(3) . .
C34 C35 C36 117.2(3) . .
C34 C35 C57 121.8(3) . .
C36 C35 C57 121.0(4) . .
C34 C33 C32 121.1(3) . .
C55 C48 C39 117.6(3) . .
C55 C48 C49 117.7(3) . .
C39 C48 C49 124.7(3) . .
C43 C42 C41 121.0(3) . .
C33 C32 C37 117.2(3) . .
C33 C32 C24 120.4(3) . .
C37 C32 C24 122.4(3) . .
C29 C30 C25 121.4(3) . .
C17 C16 C15 118.5(4) . .
C47 C40 C39 118.7(3) . .
C47 C40 C41 117.5(3) . .
C39 C40 C41 123.7(3) . .
C22 C23 C24 121.3(3) . .
C50 C49 C54 117.0(3) . .
C50 C49 C48 124.4(3) . .
C54 C49 C48 118.6(3) . .
C3 C2 C1 119.6(4) . .
C56 C47 C40 121.2(3) . .
C21 C22 C23 120.3(3) . .
C16 C15 C14 120.2(3) . .
C10 C11 C12 119.6(3) . .
C45 C44 C43 116.8(3) . .
C45 C44 C58 121.4(3) . .
C43 C44 C58 121.7(4) . .
C2 C3 C4 119.3(3) . .
C33 C34 C35 121.9(3) . .
C9 C10 C11 119.8(3) . .
C29 C28 C27 117.7(3) . .
C29 C28 C31 121.2(3) . .
C27 C28 C31 121.1(3) . .
C22 C21 C20 120.7(3) . .
C3 C4 C5 118.8(3) . .
C37 C36 C35 121.6(3) . .
C10 C9 C8 118.3(3) . .
C27 C26 C25 120.7(3) . .
C44 C45 C46 121.7(3) . .
C28 C27 C26 121.5(3) . .
C45 C46 C41 121.5(3) . .
C15 C14 C13 119.1(4) . .
C42 C43 C44 122.3(3) . .
C56 C55 C48 122.0(3) . .
C55 C56 C47 119.8(3) . .
C50 C51 C52 121.2(4) . .
C54 C53 C52 121.4(3) . .
C53 C52 C51 117.8(3) . .
C53 C52 C63 120.8(4) . .
C51 C52 C63 121.3(4) . .
C53 C54 C49 121.5(3) . .
C60 C61 C6 118.4(4) . .
C60 C59 C7 118.6(4) . .
C59 C60 C61 121.0(4) . .
Cl3 C62 Cl2 113.4(4) . .
Cl5 Cl4 C64 29.4(4) 2_655 .
Cl5 Cl4 C64 55.7(5) 2_655 2_655
C64 Cl4 C64 26.4(8) . 2_655
C64 C64 Cl5 129(4) 2_655 2_655
C64 C64 Cl5 26(2) 2_655 .
Cl5 C64 Cl5 155.4(19) 2_655 .
C64 C64 Cl4 89(3) 2_655 .
Cl5 C64 Cl4 40.5(11) 2_655 .
Cl5 C64 Cl4 114.9(9) . .
C64 C64 Cl4 65(3) 2_655 2_655
Cl5 C64 Cl4 165.6(16) 2_655 2_655
Cl5 C64 Cl4 38.7(5) . 2_655
Cl4 C64 Cl4 153.6(8) . 2_655
C64 Cl5 Cl4 110.0(13) 2_655 2_655
C64 Cl5 C64 24.6(19) 2_655 .
Cl4 Cl5 C64 85.5(7) 2_655 .

loop_
_geom_bond_atom_site_label_1
_geom_bond_atom_site_label_2
_geom_bond_distance
_geom_bond_site_symmetry_2
Mn1 O1 1.7712(18) .
Mn1 O2 1.7731(18) .
Mn1 O3 1.9378(19) .
Mn1 O5 1.9480(19) .
Mn1 N1 2.061(2) .
Mn1 N2 2.061(2) .
Mn1 Mn2 2.5052(8) .
Mn2 O2 1.8159(19) .
Mn2 O1 1.8311(18) .
Mn2 N3 2.034(2) .
Mn2 N4 2.044(2) .
Mn2 O4 2.305(2) .
Mn2 O6 2.329(2) .
Cl1 O10 1.402(4) .
Cl1 O9 1.410(4) .
Cl1 O8 1.416(3) .
Cl1 O7 1.424(3) .
N1 C1 1.335(4) .
N1 C5 1.352(4) .
N2 C7 1.340(4) .
N2 C6 1.348(4) .
N4 C17 1.346(4) .
N4 C13 1.350(4) .
O5 C38 1.293(3) .
O3 C18 1.289(3) .
O6 C38 1.233(3) .
O4 C18 1.238(3) .
C1 C2 1.380(5) .
C8 N3 1.337(4) .
C8 C9 1.385(5) .
N3 C12 1.356(4) .
C17 C16 1.375(5) .
C19 C20 1.404(4) .
C19 C24 1.407(4) .
C19 C18 1.507(4) .
C5 C4 1.383(4) .
C5 C6 1.471(5) .
C7 C59 1.379(5) .
C13 C14 1.387(4) .
C13 C12 1.473(5) .
C20 C21 1.389(4) .
C20 C25 1.491(4) .
Cl2 C62 1.731(7) .
Cl3 C62 1.711(7) .
C6 C61 1.389(5) .
C25 C26 1.385(4) .
C25 C30 1.385(4) .
C24 C23 1.398(4) .
C24 C32 1.487(4) .
C37 C36 1.387(5) .
C37 C32 1.400(4) .
C39 C40 1.411(4) .
C39 C48 1.412(4) .
C39 C38 1.517(4) .
C50 C51 1.383(5) .
C50 C49 1.392(4) .
C12 C11 1.384(4) .
C41 C46 1.390(4) .
C41 C42 1.391(4) .
C41 C40 1.498(4) .
C29 C28 1.381(5) .
C29 C30 1.383(4) .
C35 C34 1.387(5) .
C35 C36 1.387(5) .
C35 C57 1.506(5) .
C33 C34 1.383(5) .
C33 C32 1.394(4) .
C48 C55 1.402(4) .
C48 C49 1.490(4) .
C42 C43 1.375(5) .
C16 C15 1.376(6) .
C40 C47 1.394(4) .
C23 C22 1.382(5) .
C49 C54 1.403(5) .
C2 C3 1.377(6) .
C47 C56 1.374(5) .
C22 C21 1.372(4) .
C15 C14 1.376(6) .
C11 C10 1.377(5) .
C44 C45 1.371(5) .
C44 C43 1.386(5) .
C44 C58 1.505(5) .
C3 C4 1.380(6) .
C10 C9 1.374(5) .
C28 C27 1.385(5) .
C28 C31 1.515(5) .
C26 C27 1.385(4) .
C45 C46 1.384(5) .
C55 C56 1.369(5) .
C51 C52 1.392(5) .
C53 C54 1.374(5) .
C53 C52 1.379(6) .
C52 C63 1.510(5) .
C61 C60 1.369(6) .
C59 C60 1.366(6) .
Cl4 Cl5 1.226(6) 2_655
Cl4 C64 1.77(2) .
Cl4 C64 1.95(2) 2_655
C64 C64 0.87(2) 2_655
C64 Cl5 0.927(17) 2_655
C64 Cl5 1.620(15) .
C64 Cl4 1.95(2) 2_655
Cl5 C64 0.927(17) 2_655
Cl5 Cl4 1.226(6) 2_655

loop_
_geom_torsion_atom_site_label_1
_geom_torsion_atom_site_label_2
_geom_torsion_atom_site_label_3
_geom_torsion_atom_site_label_4
_geom_torsion
_geom_torsion_site_symmetry_1
_geom_torsion_site_symmetry_4
O1 Mn1 Mn2 O2 178.68(12) . .
O3 Mn1 Mn2 O2 -91.53(10) . .
O5 Mn1 Mn2 O2 90.62(10) . .
N1 Mn1 Mn2 O2 180.00(14) . .
N2 Mn1 Mn2 O2 -8.16(13) . .
O2 Mn1 Mn2 O1 -178.68(12) . .
O3 Mn1 Mn2 O1 89.79(10) . .
O5 Mn1 Mn2 O1 -88.06(10) . .
N1 Mn1 Mn2 O1 1.32(14) . .
N2 Mn1 Mn2 O1 173.16(13) . .
O1 Mn1 Mn2 N3 -2.21(13) . .
O2 Mn1 Mn2 N3 179.11(14) . .
O3 Mn1 Mn2 N3 87.58(12) . .
O5 Mn1 Mn2 N3 -90.27(12) . .
N1 Mn1 Mn2 N3 -0.89(16) . .
N2 Mn1 Mn2 N3 170.95(14) . .
O1 Mn1 Mn2 N4 -178.83(13) . .
O2 Mn1 Mn2 N4 2.49(13) . .
O3 Mn1 Mn2 N4 -89.04(12) . .
O5 Mn1 Mn2 N4 93.11(12) . .
N1 Mn1 Mn2 N4 -177.51(15) . .
N2 Mn1 Mn2 N4 -5.67(15) . .
O1 Mn1 Mn2 O4 -89.25(10) . .
O2 Mn1 Mn2 O4 92.07(10) . .
O3 Mn1 Mn2 O4 0.54(8) . .
O5 Mn1 Mn2 O4 -177.31(8) . .
N1 Mn1 Mn2 O4 -87.93(13) . .
N2 Mn1 Mn2 O4 83.91(11) . .
O1 Mn1 Mn2 O6 87.97(10) . .
O2 Mn1 Mn2 O6 -90.71(10) . .
O3 Mn1 Mn2 O6 177.76(7) . .
O5 Mn1 Mn2 O6 -0.09(8) . .
N1 Mn1 Mn2 O6 89.29(13) . .
N2 Mn1 Mn2 O6 -98.87(11) . .
O1 Mn1 N1 C1 -10.0(3) . .
O2 Mn1 N1 C1 169.0(4) . .
O3 Mn1 N1 C1 -100.8(3) . .
O5 Mn1 N1 C1 80.2(3) . .
N2 Mn1 N1 C1 174.6(3) . .
Mn2 Mn1 N1 C1 -11.0(3) . .
O1 Mn1 N1 C5 170.6(2) . .
O2 Mn1 N1 C5 -10.4(6) . .
O3 Mn1 N1 C5 79.8(2) . .
O5 Mn1 N1 C5 -99.2(2) . .
N2 Mn1 N1 C5 -4.8(2) . .
Mn2 Mn1 N1 C5 169.58(15) . .
O1 Mn1 O2 Mn2 -0.97(9) . .
O3 Mn1 O2 Mn2 90.23(8) . .
O5 Mn1 O2 Mn2 -91.69(8) . .
N1 Mn1 O2 Mn2 180.0(5) . .
N2 Mn1 O2 Mn2 174.51(9) . .
O1 Mn2 O2 Mn1 0.93(8) . .
N3 Mn2 O2 Mn1 -175.0(8) . .
N4 Mn2 O2 Mn1 -178.38(9) . .
O4 Mn2 O2 Mn1 -82.61(8) . .
O6 Mn2 O2 Mn1 82.96(8) . .
O1 Mn1 N2 C7 132.9(7) . .
O2 Mn1 N2 C7 -4.1(2) . .
O3 Mn1 N2 C7 88.1(2) . .
O5 Mn1 N2 C7 -96.6(2) . .
N1 Mn1 N2 C7 176.9(2) . .
Mn2 Mn1 N2 C7 1.8(3) . .
O1 Mn1 N2 C6 -35.2(9) . .
O2 Mn1 N2 C6 -172.1(2) . .
O3 Mn1 N2 C6 -79.9(2) . .
O5 Mn1 N2 C6 95.3(2) . .
N1 Mn1 N2 C6 8.9(2) . .
Mn2 Mn1 N2 C6 -166.22(16) . .
O2 Mn2 N4 C17 0.3(2) . .
O1 Mn2 N4 C17 -170.9(10) . .
N3 Mn2 N4 C17 -179.4(3) . .
O4 Mn2 N4 C17 -85.7(2) . .
O6 Mn2 N4 C17 84.9(2) . .
Mn1 Mn2 N4 C17 -1.5(3) . .
O2 Mn2 N4 C13 -179.0(2) . .
O1 Mn2 N4 C13 9.8(12) . .
N3 Mn2 N4 C13 1.4(2) . .
O4 Mn2 N4 C13 95.0(2) . .
O6 Mn2 N4 C13 -94.4(2) . .
Mn1 Mn2 N4 C13 179.20(15) . .
O2 Mn1 O1 Mn2 0.96(9) . .
O3 Mn1 O1 Mn2 -91.43(8) . .
O5 Mn1 O1 Mn2 93.46(8) . .
N1 Mn1 O1 Mn2 -179.22(8) . .
N2 Mn1 O1 Mn2 -135.9(7) . .
O2 Mn2 O1 Mn1 -0.94(8) . .
N3 Mn2 O1 Mn1 178.61(8) . .
N4 Mn2 O1 Mn1 170.3(11) . .
O4 Mn2 O1 Mn1 84.59(8) . .
O6 Mn2 O1 Mn1 -84.88(8) . .
O1 Mn1 O5 C38 -42.8(2) . .
O2 Mn1 O5 C38 50.6(2) . .
O3 Mn1 O5 C38 -151.3(8) . .
N1 Mn1 O5 C38 -139.8(2) . .
N2 Mn1 O5 C38 142.2(2) . .
Mn2 Mn1 O5 C38 4.1(2) . .
O1 Mn1 O3 C18 45.1(2) . .
O2 Mn1 O3 C18 -48.3(2) . .
O5 Mn1 O3 C18 153.5(8) . .
N1 Mn1 O3 C18 142.1(2) . .
N2 Mn1 O3 C18 -139.5(2) . .
Mn2 Mn1 O3 C18 -1.83(19) . .
O2 Mn2 O6 C38 -49.2(2) . .
O1 Mn2 O6 C38 41.6(2) . .
N3 Mn2 O6 C38 137.1(2) . .
N4 Mn2 O6 C38 -142.8(2) . .
O4 Mn2 O6 C38 5.2(4) . .
Mn1 Mn2 O6 C38 -3.86(18) . .
O2 Mn2 O4 C18 45.65(19) . .
O1 Mn2 O4 C18 -44.84(19) . .
N3 Mn2 O4 C18 -140.8(2) . .
N4 Mn2 O4 C18 139.7(2) . .
O6 Mn2 O4 C18 -8.5(4) . .
Mn1 Mn2 O4 C18 0.48(18) . .
C5 N1 C1 C2 0.7(5) . .
Mn1 N1 C1 C2 -178.7(3) . .
C9 C8 N3 C12 -0.4(5) . .
C9 C8 N3 Mn2 -178.7(2) . .
O2 Mn2 N3 C8 174.2(7) . .
O1 Mn2 N3 C8 -1.7(3) . .
N4 Mn2 N3 C8 177.6(3) . .
O4 Mn2 N3 C8 82.3(2) . .
O6 Mn2 N3 C8 -84.5(2) . .
Mn1 Mn2 N3 C8 -0.1(3) . .
O2 Mn2 N3 C12 -4.1(9) . .
O1 Mn2 N3 C12 179.97(19) . .
N4 Mn2 N3 C12 -0.70(19) . .
O4 Mn2 N3 C12 -96.0(2) . .
O6 Mn2 N3 C12 97.2(2) . .
Mn1 Mn2 N3 C12 -178.46(14) . .
C13 N4 C17 C16 0.6(5) . .
Mn2 N4 C17 C16 -178.6(3) . .
C1 N1 C5 C4 -0.7(4) . .
Mn1 N1 C5 C4 178.8(2) . .
C1 N1 C5 C6 -179.1(3) . .
Mn1 N1 C5 C6 0.4(3) . .
C6 N2 C7 C59 0.6(5) . .
Mn1 N2 C7 C59 -166.9(3) . .
C17 N4 C13 C14 -0.4(4) . .
Mn2 N4 C13 C14 178.9(2) . .
C17 N4 C13 C12 178.9(3) . .
Mn2 N4 C13 C12 -1.7(3) . .
C24 C19 C20 C21 1.9(4) . .
C18 C19 C20 C21 -174.4(3) . .
C24 C19 C20 C25 -178.3(3) . .
C18 C19 C20 C25 5.4(4) . .
Mn2 O4 C18 O3 -2.0(4) . .
Mn2 O4 C18 C19 177.39(19) . .
Mn1 O3 C18 O4 2.9(4) . .
Mn1 O3 C18 C19 -176.61(17) . .
C20 C19 C18 O4 -110.7(3) . .
C24 C19 C18 O4 73.0(4) . .
C20 C19 C18 O3 68.8(3) . .
C24 C19 C18 O3 -107.5(3) . .
C7 N2 C6 C61 -0.1(5) . .
Mn1 N2 C6 C61 168.3(3) . .
C7 N2 C6 C5 -179.7(3) . .
Mn1 N2 C6 C5 -11.3(3) . .
N1 C5 C6 N2 7.2(4) . .
C4 C5 C6 N2 -171.2(3) . .
N1 C5 C6 C61 -172.4(3) . .
C4 C5 C6 C61 9.3(5) . .
C21 C20 C25 C26 48.2(4) . .
C19 C20 C25 C26 -131.6(3) . .
C21 C20 C25 C30 -130.0(3) . .
C19 C20 C25 C30 50.2(4) . .
C20 C19 C24 C23 -1.7(4) . .
C18 C19 C24 C23 174.5(3) . .
C20 C19 C24 C32 -179.5(3) . .
C18 C19 C24 C32 -3.3(4) . .
C8 N3 C12 C11 -0.3(4) . .
Mn2 N3 C12 C11 178.2(2) . .
C8 N3 C12 C13 -178.4(3) . .
Mn2 N3 C12 C13 0.0(3) . .
N4 C13 C12 N3 1.1(4) . .
C14 C13 C12 N3 -179.5(3) . .
N4 C13 C12 C11 -176.9(3) . .
C14 C13 C12 C11 2.4(5) . .
Mn2 O6 C38 O5 8.6(4) . .
Mn2 O6 C38 C39 -171.47(19) . .
Mn1 O5 C38 O6 -9.1(4) . .
Mn1 O5 C38 C39 171.01(17) . .
C40 C39 C38 O6 99.2(3) . .
C48 C39 C38 O6 -84.2(3) . .
C40 C39 C38 O5 -80.9(3) . .
C48 C39 C38 O5 95.7(3) . .
C40 C39 C48 C55 5.9(4) . .
C38 C39 C48 C55 -170.7(3) . .
C40 C39 C48 C49 -171.5(3) . .
C38 C39 C48 C49 12.0(4) . .
C46 C41 C42 C43 0.4(5) . .
C40 C41 C42 C43 -172.8(3) . .
C34 C33 C32 C37 0.0(5) . .
C34 C33 C32 C24 -178.5(3) . .
C36 C37 C32 C33 0.5(5) . .
C36 C37 C32 C24 179.0(3) . .
C23 C24 C32 C33 43.5(4) . .
C19 C24 C32 C33 -138.7(3) . .
C23 C24 C32 C37 -135.0(3) . .
C19 C24 C32 C37 42.8(4) . .
C28 C29 C30 C25 -0.6(5) . .
C26 C25 C30 C29 -0.1(5) . .
C20 C25 C30 C29 178.1(3) . .
N4 C17 C16 C15 -0.3(5) . .
C48 C39 C40 C47 -5.8(4) . .
C38 C39 C40 C47 170.8(3) . .
C48 C39 C40 C41 170.8(3) . .
C38 C39 C40 C41 -12.6(4) . .
C46 C41 C40 C47 -40.2(4) . .
C42 C41 C40 C47 132.7(3) . .
C46 C41 C40 C39 143.2(3) . .
C42 C41 C40 C39 -43.9(4) . .
C19 C24 C23 C22 -0.1(5) . .
C32 C24 C23 C22 177.8(3) . .
C51 C50 C49 C54 0.6(5) . .
C51 C50 C49 C48 -179.5(3) . .
C55 C48 C49 C50 139.3(3) . .
C39 C48 C49 C50 -43.3(4) . .
C55 C48 C49 C54 -40.8(4) . .
C39 C48 C49 C54 136.6(3) . .
N1 C1 C2 C3 -0.4(6) . .
C39 C40 C47 C56 0.9(5) . .
C41 C40 C47 C56 -175.8(3) . .
C24 C23 C22 C21 1.7(5) . .
C17 C16 C15 C14 -0.3(6) . .
N3 C12 C11 C10 0.4(5) . .
C13 C12 C11 C10 178.3(3) . .
C1 C2 C3 C4 0.1(6) . .
C32 C33 C34 C35 -1.1(5) . .
C36 C35 C34 C33 1.6(5) . .
C57 C35 C34 C33 -178.0(4) . .
C12 C11 C10 C9 0.2(5) . .
C30 C29 C28 C27 1.0(6) . .
C30 C29 C28 C31 -179.3(4) . .
C23 C22 C21 C20 -1.6(5) . .
C19 C20 C21 C22 -0.2(5) . .
C25 C20 C21 C22 180.0(3) . .
C2 C3 C4 C5 0.0(6) . .
N1 C5 C4 C3 0.3(5) . .
C6 C5 C4 C3 178.6(3) . .
C32 C37 C36 C35 0.0(5) . .
C34 C35 C36 C37 -1.0(5) . .
C57 C35 C36 C37 178.6(4) . .
C11 C10 C9 C8 -0.9(5) . .
N3 C8 C9 C10 1.0(5) . .
C30 C25 C26 C27 0.3(5) . .
C20 C25 C26 C27 -177.9(3) . .
C43 C44 C45 C46 0.3(6) . .
C58 C44 C45 C46 -176.3(4) . .
C29 C28 C27 C26 -0.8(6) . .
C31 C28 C27 C26 179.5(4) . .
C25 C26 C27 C28 0.1(6) . .
C44 C45 C46 C41 -0.6(6) . .
C42 C41 C46 C45 0.2(5) . .
C40 C41 C46 C45 173.5(3) . .
C16 C15 C14 C13 0.5(6) . .
N4 C13 C14 C15 -0.1(5) . .
C12 C13 C14 C15 -179.4(3) . .
C41 C42 C43 C44 -0.7(6) . .
C45 C44 C43 C42 0.3(6) . .
C58 C44 C43 C42 176.9(4) . .
C39 C48 C55 C56 -1.1(5) . .
C49 C48 C55 C56 176.4(3) . .
C48 C55 C56 C47 -3.6(5) . .
C40 C47 C56 C55 3.7(5) . .
C49 C50 C51 C52 -0.4(5) . .
C54 C53 C52 C51 -0.6(6) . .
C54 C53 C52 C63 177.9(4) . .
C50 C51 C52 C53 0.3(5) . .
C50 C51 C52 C63 -178.1(4) . .
C52 C53 C54 C49 0.8(6) . .
C50 C49 C54 C53 -0.9(5) . .
C48 C49 C54 C53 179.2(3) . .
N2 C6 C61 C60 -1.0(6) . .
C5 C6 C61 C60 178.5(4) . .
N2 C7 C59 C60 0.0(6) . .
C7 C59 C60 C61 -1.1(8) . .
C6 C61 C60 C59 1.6(8) . .
Cl5 Cl4 C64 C64 -175(3) 2_655 2_655
C64 Cl4 C64 Cl5 175(3) 2_655 2_655
Cl5 Cl4 C64 Cl5 -177.0(18) 2_655 .
C64 Cl4 C64 Cl5 -2.1(13) 2_655 .
Cl5 Cl4 C64 Cl4 -175(3) 2_655 2_655
C64 Cl4 C64 Cl4 0.000(3) 2_655 2_655
Cl5 C64 Cl5 C64 0.000(10) 2_655 2_655
Cl4 C64 Cl5 C64 5(3) . 2_655
Cl4 C64 Cl5 C64 -174(4) 2_655 2_655
C64 C64 Cl5 Cl4 174(4) 2_655 2_655
Cl5 C64 Cl5 Cl4 174(4) 2_655 2_655
Cl4 C64 Cl5 Cl4 178.5(9) . 2_655
